data_7206607
loop_
_publ_author_name
'Fern\'andez de Luis, Roberto'
'Urtiaga, M. Karmele'
'Mesa, Jos\'e L.'
'Segura, Joseba Orive G\'omez de'
'Rojo, Te\'ofilo'
'Arriortua, Mar\'ia I.'

_publ_section_title
;
 {Co(HBpe)2}(V4O12): pedal motion induced order--disorder P\=1\\rightarrow
 C\=1 transition and disrupted C\=1\\rightarrow C2/m displacive transition
 due to thermal instability
;
_journal_issue 21
_journal_name_full CrystEngComm
_journal_page_first 6488
_journal_paper_doi 10.1039/c1ce05418j
_journal_volume 13
_journal_year 2011
_chemical_compound_source 'synthesis as described'
_chemical_formula_moiety 'C24 H22 Co N4 O12 V4'
_chemical_formula_sum 'C24 H22 Co N4 O12 V4'
_chemical_formula_weight 821.15
_chemical_name_systematic
;
?
;
_space_group_IT_number 2
_symmetry_cell_setting triclinic
_symmetry_Int_Tables_number 2
_symmetry_space_group_name_Hall '-P 1'
_symmetry_space_group_name_H-M 'P -1'
_atom_sites_solution_hydrogens geom
_atom_sites_solution_primary direct
_atom_sites_solution_secondary difmap
_audit_conform_dict_location ftp://ftp.iucr.org/pub/cif_core.dic
_audit_conform_dict_name cif_core.dic
_audit_conform_dict_version 2.3
_audit_creation_date 2010-03-04T16:41:24-00:00
_audit_creation_method 'WinGX routine CIF_UPDATE'
_cell_angle_alpha 88.690(8)
_cell_angle_beta 95.030(9)
_cell_angle_gamma 90.906(8)
_cell_formula_units_Z 2
_cell_length_a 15.4905(17)
_cell_length_b 12.0219(9)
_cell_length_c 7.8804(7)
_cell_measurement_reflns_used 7366
_cell_measurement_temperature 293(2)
_cell_measurement_theta_max 32.3496
_cell_measurement_theta_min 3.0062
_cell_volume 1461.4(2)
_computing_cell_refinement
;
CrysAlisPro, Oxford Diffraction Ltd.,
Version 1.171.33.42 (release 29-05-2009 CrysAlis171 .NET)
(compiled May 29 2009,17:40:42)
;
_computing_data_collection
;
CrysAlisPro, Oxford Diffraction Ltd.,
Version 1.171.33.42 (release 29-05-2009 CrysAlis171 .NET)
(compiled May 29 2009,17:40:42)
;
_computing_data_reduction
;
CrysAlisPro, Oxford Diffraction Ltd.,
Version 1.171.33.42 (release 29-05-2009 CrysAlis171 .NET)
(compiled May 29 2009,17:40:42)
;
_computing_structure_refinement 'SHELXL-97 (Sheldrick, 1997)'
_computing_structure_solution 'SIR-92 (Altomare, 1993)'
_diffrn_ambient_temperature 293(2)
_diffrn_detector_area_resol_mean 8.3504
_diffrn_measured_fraction_theta_full 0.991
_diffrn_measured_fraction_theta_max 0.990
_diffrn_measurement_device_type 'Xcalibur, Sapphire2, large Be window'
_diffrn_measurement_method '\w and \p scans'
_diffrn_orient_matrix_UB_11 0.045296796
_diffrn_orient_matrix_UB_12 0.012568353
_diffrn_orient_matrix_UB_13 0.0039286482
_diffrn_orient_matrix_UB_21 0.009013878
_diffrn_orient_matrix_UB_22 -0.0573688407
_diffrn_orient_matrix_UB_23 -0.0110116774
_diffrn_orient_matrix_UB_31 -0.0031831776
_diffrn_orient_matrix_UB_32 0.0083673024
_diffrn_orient_matrix_UB_33 -0.0899759197
_diffrn_radiation_monochromator graphite
_diffrn_radiation_type MoK\a
_diffrn_radiation_wavelength 0.71073
_diffrn_reflns_av_R_equivalents 0.0684
_diffrn_reflns_av_unetI/netI 0.072
_diffrn_reflns_limit_h_max 18
_diffrn_reflns_limit_h_min -18
_diffrn_reflns_limit_k_max 14
_diffrn_reflns_limit_k_min -14
_diffrn_reflns_limit_l_max 9
_diffrn_reflns_limit_l_min -9
_diffrn_reflns_number 32894
_diffrn_reflns_theta_full 25.24
_diffrn_reflns_theta_max 25.35
_diffrn_reflns_theta_min 3.01
_exptl_absorpt_coefficient_mu 1.857
_exptl_absorpt_correction_T_max 0.907
_exptl_absorpt_correction_T_min 0.718
_exptl_absorpt_correction_type analytical
_exptl_absorpt_process_details
;
CrysAlisPro, Oxford Diffraction Ltd.,
Version 1.171.33.42 (release 29-05-2009 CrysAlis171 .NET)
(compiled May 29 2009,17:40:42)
Analytical numeric absorption correction using a multifaceted crystal
model based on expressions derived by R.C. Clark & J.S.
(Clark, R. C. & Reid, J. S. (1995). Acta Cryst. A51, 887-897)
;
_exptl_crystal_colour Red
_exptl_crystal_density_diffrn 1.866
_exptl_crystal_density_method 'not measured'
_exptl_crystal_description Prism
_exptl_crystal_F_000 818
_exptl_crystal_size_max 0.2828
_exptl_crystal_size_mid 0.1283
_exptl_crystal_size_min 0.0586
_refine_diff_density_max 2.346
_refine_diff_density_min -0.729
_refine_diff_density_rms 0.173
_refine_ls_extinction_method none
_refine_ls_goodness_of_fit_ref 0.845
_refine_ls_hydrogen_treatment constr
_refine_ls_matrix_type full
_refine_ls_number_parameters 410
_refine_ls_number_reflns 5314
_refine_ls_number_restraints 178
_refine_ls_restrained_S_all 0.832
_refine_ls_R_factor_all 0.1226
_refine_ls_R_factor_gt 0.0734
_refine_ls_shift/su_max 0
_refine_ls_shift/su_mean 0
_refine_ls_structure_factor_coef Fsqd
_refine_ls_weighting_details 'calc w=1/[\s^2^(Fo^2^)+(0.1501P)^2^+0.0000P] where P=(Fo^2^+2Fc^2^)/3'
_refine_ls_weighting_scheme calc
_refine_ls_wR_factor_gt 0.1936
_refine_ls_wR_factor_ref 0.2157
_reflns_number_gt 2605
_reflns_number_total 5314
_reflns_threshold_expression >2sigma(I)
_cod_data_source_file c1ce05418j.txt
_cod_data_source_block CoHBpe293k
_cod_database_code 7206607

loop_
_symmetry_equiv_pos_as_xyz
'x, y, z'
'-x, -y, -z'

loop_
_atom_site_label
_atom_site_type_symbol
_atom_site_fract_x
_atom_site_fract_y
_atom_site_fract_z
_atom_site_U_iso_or_equiv
_atom_site_adp_type
_atom_site_occupancy
_atom_site_symmetry_multiplicity
_atom_site_calc_flag
_atom_site_refinement_flags
N1 N -0.1277(6) 0.0269(10) 0.5743(11) 0.038(2) Uani 1 1 d .
C1 C -0.1737(9) -0.0650(13) 0.6232(16) 0.054(4) Uani 1 1 d U
H1 H -0.1476 -0.1342 0.6348 0.065 Uiso 1 1 calc R
C2 C -0.2610(8) -0.0532(12) 0.6556(16) 0.050(3) Uani 1 1 d U
H2 H -0.2934 -0.1158 0.6832 0.06 Uiso 1 1 calc R
C3 C -0.2990(8) 0.0496(12) 0.6470(14) 0.044(3) Uani 1 1 d U
C4 C -0.2496(9) 0.1402(13) 0.6012(16) 0.057(3) Uani 1 1 d U
H4 H -0.2734 0.2109 0.5938 0.069 Uiso 1 1 calc R
C5 C -0.1641(8) 0.1255(13) 0.5660(15) 0.049(3) Uani 1 1 d U
H5 H -0.1316 0.1873 0.5357 0.059 Uiso 1 1 calc R
C6 C -0.3909(7) 0.0672(12) 0.6823(14) 0.045(3) Uani 1 1 d U
H6 H -0.4115 0.1396 0.6779 0.054 Uiso 1 1 calc R
C7 C -0.4446(7) -0.0147(14) 0.7194(15) 0.051(3) Uani 1 1 d U
H7 H -0.4245 -0.087 0.7156 0.062 Uiso 1 1 calc R
N2 N -0.6979(7) 0.0141(11) 0.8605(11) 0.049(3) Uani 1 1 d .
H2A H -0.7494 0.0191 0.8917 0.059 Uiso 1 1 calc R
C8 C -0.6657(9) -0.0853(15) 0.8493(19) 0.065(4) Uani 1 1 d U
H8 H -0.6987 -0.1485 0.8709 0.078 Uiso 1 1 calc R
C9 C -0.5827(8) -0.0946(13) 0.8053(17) 0.057(3) Uani 1 1 d U
H9 H -0.5584 -0.1646 0.8011 0.068 Uiso 1 1 calc R
C10 C -0.5343(8) -0.0005(12) 0.7666(15) 0.044(3) Uani 1 1 d U
C11 C -0.5727(8) 0.1018(12) 0.7745(16) 0.051(3) Uani 1 1 d U
H11 H -0.5433 0.1665 0.7452 0.062 Uiso 1 1 calc R
C12 C -0.6554(9) 0.1071(14) 0.8265(16) 0.054(3) Uani 1 1 d U
H12 H -0.6811 0.1757 0.8375 0.065 Uiso 1 1 calc R
N3 N -0.3721(6) 0.5155(11) 0.4223(11) 0.045(3) Uani 1 1 d .
C13 C -0.3292(8) 0.4287(15) 0.3723(17) 0.061(4) Uani 1 1 d U
H13 H -0.3594 0.3613 0.3638 0.073 Uiso 1 1 calc R
C14 C -0.2449(8) 0.4289(14) 0.3321(17) 0.061(4) Uani 1 1 d U
H14 H -0.2198 0.3649 0.2958 0.073 Uiso 1 1 calc R
C15 C -0.1984(8) 0.5282(14) 0.3476(14) 0.054(3) Uani 1 1 d U
C16 C -0.2425(8) 0.6204(14) 0.3946(15) 0.056(3) Uani 1 1 d U
H16 H -0.2142 0.6891 0.403 0.067 Uiso 1 1 calc R
C17 C -0.3285(9) 0.6107(13) 0.4291(15) 0.052(4) Uani 1 1 d U
H17 H -0.3568 0.6743 0.4584 0.063 Uiso 1 1 calc R
C18 C -0.1073(9) 0.5441(14) 0.3109(16) 0.063(4) Uani 1 1 d U
H18 H -0.0843 0.6161 0.3128 0.076 Uiso 1 1 calc R
C19 C -0.0566(8) 0.4625(16) 0.2756(16) 0.061(4) Uani 1 1 d U
H19 H -0.0796 0.3906 0.2758 0.073 Uiso 1 1 calc R
N4 N 0.1981(6) 0.4913(11) 0.1400(12) 0.050(3) Uani 1 1 d .
H4A H 0.2504 0.4955 0.1115 0.059 Uiso 1 1 calc R
C20 C 0.1642(8) 0.3898(15) 0.1692(17) 0.060(4) Uani 1 1 d U
H20 H 0.196 0.326 0.1561 0.072 Uiso 1 1 calc R
C21 C 0.0814(8) 0.3825(14) 0.2188(17) 0.063(4) Uani 1 1 d U
H21 H 0.057 0.3131 0.2412 0.075 Uiso 1 1 calc R
C22 C 0.0340(8) 0.4776(13) 0.2359(15) 0.051(3) Uani 1 1 d U
C23 C 0.0716(9) 0.5795(15) 0.2009(16) 0.062(4) Uani 1 1 d U
H23 H 0.0407 0.6446 0.2096 0.074 Uiso 1 1 calc R
C24 C 0.1562(9) 0.5847(15) 0.1524(17) 0.063(4) Uani 1 1 d U
H24 H 0.1823 0.6529 0.1292 0.076 Uiso 1 1 calc R
O1 O 0.0541(5) 0.1316(8) 0.6457(8) 0.045(2) Uani 1 1 d .
O2 O -0.0095(6) 0.1719(8) 0.9598(9) 0.049(2) Uani 1 1 d .
O3 O 0.1597(5) 0.2305(8) 0.8854(10) 0.047(2) Uani 1 1 d .
O4 O 0.1309(5) 0.0044(7) 0.9249(10) 0.043(2) Uani 1 1 d .
O5 O 0.1537(5) -0.2204(8) 0.8661(10) 0.049(2) Uani 1 1 d .
O6 O -0.0225(5) 0.1173(8) 0.3055(8) 0.045(2) Uani 1 1 d .
O7 O -0.6637(5) 0.7151(8) 0.1048(11) 0.049(2) Uani 1 1 d .
O8 O -0.6305(5) 0.4939(7) 0.0744(9) 0.036(2) Uani 1 1 d .
O9 O -0.6525(5) 0.2657(8) 0.1390(10) 0.050(2) Uani 1 1 d .
O10 O -0.5012(6) 0.3275(9) -0.0088(11) 0.061(3) Uani 1 1 d .
O11 O -0.5279(5) 0.3762(9) 0.3278(9) 0.052(2) Uani 1 1 d .
O12 O -0.4506(5) 0.3726(8) 0.6650(8) 0.043(2) Uani 1 1 d .
V1 V 0.08313(11) 0.13717(18) 0.8536(2) 0.0305(5) Uani 1 1 d .
V2 V 0.07891(11) -0.12954(18) 0.8800(2) 0.0300(5) Uani 1 1 d .
V3 V -0.57856(11) 0.36177(18) 0.1343(2) 0.0318(5) Uani 1 1 d .
V4 V -0.58517(11) 0.62941(19) 0.1319(2) 0.0326(5) Uani 1 1 d .
Co1 Co 0 0 0.5 0.0337(6) Uani 1 2 d S
Co2 Co -0.5 0.5 0.5 0.0338(6) Uani 1 2 d S

loop_
_atom_site_aniso_label
_atom_site_aniso_U_11
_atom_site_aniso_U_22
_atom_site_aniso_U_33
_atom_site_aniso_U_23
_atom_site_aniso_U_13
_atom_site_aniso_U_12
N1 0.032(5) 0.053(7) 0.031(5) 0.001(5) 0.010(4) -0.005(5)
C1 0.037(6) 0.076(11) 0.052(7) 0.008(7) 0.019(6) 0.003(6)
C2 0.037(6) 0.061(7) 0.054(7) -0.005(7) 0.015(6) -0.011(5)
C3 0.027(5) 0.067(7) 0.040(6) -0.007(6) 0.013(5) -0.001(5)
C4 0.043(6) 0.067(8) 0.066(8) -0.002(7) 0.027(6) -0.002(6)
C5 0.039(6) 0.060(10) 0.052(7) -0.003(7) 0.023(6) -0.005(6)
C6 0.025(5) 0.071(9) 0.039(6) 0.002(6) 0.008(5) 0.007(5)
C7 0.019(5) 0.092(10) 0.043(6) 0.007(7) 0.006(5) 0.002(5)
N2 0.031(6) 0.089(11) 0.028(5) -0.003(5) 0.005(5) 0.004(6)
C8 0.035(6) 0.080(12) 0.079(9) 0.046(9) 0.012(7) -0.006(7)
C9 0.027(5) 0.060(7) 0.082(9) 0.020(7) 0.000(6) 0.007(5)
C10 0.025(5) 0.074(8) 0.034(6) 0.000(6) 0.007(5) -0.002(5)
C11 0.024(5) 0.066(7) 0.065(7) -0.020(7) 0.007(5) -0.010(5)
C12 0.031(6) 0.069(10) 0.062(7) -0.018(7) 0.001(5) 0.001(6)
N3 0.020(5) 0.083(9) 0.031(5) 0.004(5) 0.003(4) 0.001(6)
C13 0.023(6) 0.104(13) 0.058(8) -0.023(8) 0.011(6) 0.000(6)
C14 0.030(6) 0.093(9) 0.064(8) -0.013(8) 0.025(6) 0.007(6)
C15 0.024(5) 0.102(9) 0.035(6) -0.003(7) 0.004(5) 0.000(5)
C16 0.029(5) 0.093(9) 0.047(6) 0.007(7) 0.007(5) -0.005(6)
C17 0.042(6) 0.063(10) 0.054(7) 0.007(7) 0.021(6) 0.006(7)
C18 0.033(6) 0.110(11) 0.049(7) 0.011(7) 0.019(6) 0.000(6)
C19 0.023(5) 0.104(11) 0.057(8) -0.006(8) 0.006(6) -0.003(5)
N4 0.014(5) 0.097(11) 0.039(6) -0.008(6) 0.006(4) 0.001(6)
C20 0.024(5) 0.094(12) 0.063(8) -0.022(8) 0.001(5) -0.008(7)
C21 0.028(6) 0.093(9) 0.069(8) -0.022(8) 0.008(6) -0.004(6)
C22 0.025(5) 0.093(9) 0.034(6) -0.001(6) 0.005(5) -0.003(5)
C23 0.036(6) 0.092(9) 0.057(7) 0.010(8) 0.009(6) 0.002(6)
C24 0.035(6) 0.098(13) 0.055(7) 0.029(8) 0.005(6) -0.006(7)
O1 0.041(5) 0.068(6) 0.026(4) 0.000(4) 0.008(3) 0.000(4)
O2 0.039(5) 0.075(7) 0.036(4) 0.004(4) 0.019(3) 0.011(4)
O3 0.035(5) 0.059(6) 0.046(4) -0.003(4) -0.003(4) -0.015(4)
O4 0.016(4) 0.073(7) 0.038(4) -0.004(4) -0.001(3) 0.001(4)
O5 0.016(4) 0.079(7) 0.052(5) 0.006(4) 0.011(3) 0.011(4)
O6 0.037(4) 0.069(6) 0.025(4) 0.009(4) -0.008(3) -0.010(4)
O7 0.026(4) 0.069(7) 0.051(5) 0.003(4) 0.002(4) 0.011(4)
O8 0.028(4) 0.044(6) 0.034(4) 0.005(3) -0.003(3) 0.007(4)
O9 0.027(4) 0.070(7) 0.052(5) 0.004(4) 0.005(4) -0.011(4)
O10 0.051(5) 0.073(7) 0.067(5) -0.003(5) 0.048(5) 0.000(5)
O11 0.042(5) 0.078(7) 0.036(4) -0.009(4) -0.005(4) 0.017(5)
O12 0.044(5) 0.060(6) 0.024(4) -0.001(4) -0.002(3) -0.001(4)
V1 0.0190(9) 0.0498(14) 0.0230(8) -0.0009(9) 0.0041(7) -0.0008(9)
V2 0.0161(9) 0.0521(14) 0.0224(8) 0.0002(9) 0.0043(7) 0.0022(9)
V3 0.0186(9) 0.0535(14) 0.0242(9) -0.0016(9) 0.0066(7) -0.0009(9)
V4 0.0186(9) 0.0577(15) 0.0220(8) 0.0005(9) 0.0058(7) 0.0003(9)
Co1 0.0169(11) 0.0658(19) 0.0186(10) 0.0013(10) 0.0039(9) -0.0020(10)
Co2 0.0184(11) 0.0647(19) 0.0186(10) -0.0008(10) 0.0026(9) 0.0021(10)

loop_
_atom_type_symbol
_atom_type_description
_atom_type_scat_dispersion_real
_atom_type_scat_dispersion_imag
_atom_type_scat_source
C C 0.0033 0.0016 'International Tables Vol C Tables 4.2.6.8 and 6.1.1.4'
H H 0 0 'International Tables Vol C Tables 4.2.6.8 and 6.1.1.4'
N N 0.0061 0.0033 'International Tables Vol C Tables 4.2.6.8 and 6.1.1.4'
O O 0.0106 0.006 'International Tables Vol C Tables 4.2.6.8 and 6.1.1.4'
V V 0.3005 0.5294 'International Tables Vol C Tables 4.2.6.8 and 6.1.1.4'
Co Co 0.3494 0.9721 'International Tables Vol C Tables 4.2.6.8 and 6.1.1.4'

loop_
_geom_angle_atom_site_label_1
_geom_angle_atom_site_label_2
_geom_angle_atom_site_label_3
_geom_angle
_geom_angle_site_symmetry_1
_geom_angle_site_symmetry_3
C5 N1 C1 119.9(11) . .
C5 N1 Co1 122.9(8) . .
C1 N1 Co1 117.1(9) . .
N1 C1 C2 119.1(14) . .
C3 C2 C1 120.9(13) . .
C4 C3 C2 117.9(11) . .
C4 C3 C6 118.9(13) . .
C2 C3 C6 123.2(12) . .
C3 C4 C5 119.8(14) . .
N1 C5 C4 122.2(13) . .
C7 C6 C3 123.5(13) . .
C6 C7 C10 125.3(14) . .
C8 N2 C12 123.7(12) . .
N2 C8 C9 118.9(14) . .
C8 C9 C10 120.7(14) . .
C11 C10 C9 117.9(11) . .
C11 C10 C7 123.4(12) . .
C9 C10 C7 118.8(13) . .
C10 C11 C12 119.3(13) . .
N2 C12 C11 119.6(15) . .
C13 N3 C17 115.6(11) . .
C13 N3 Co2 122.2(10) . .
C17 N3 Co2 122.1(9) . .
N3 C13 C14 126.3(15) . .
C13 C14 C15 117.6(14) . .
C14 C15 C16 117.0(12) . .
C14 C15 C18 125.2(14) . .
C16 C15 C18 117.7(14) . .
C17 C16 C15 120.3(15) . .
N3 C17 C16 123.0(14) . .
C19 C18 C15 123.8(16) . .
C18 C19 C22 124.3(16) . .
C24 N4 C20 124.0(12) . .
N4 C20 C21 118.3(16) . .
C20 C21 C22 120.6(15) . .
C21 C22 C23 118.5(12) . .
C21 C22 C19 117.2(14) . .
C23 C22 C19 124.0(14) . .
C22 C23 C24 119.8(15) . .
N4 C24 C23 118.8(15) . .
V1 O1 Co1 130.1(5) . .
V1 O2 V2 145.3(6) . 2_557
V2 O4 V1 123.5(4) . .
V2 O6 Co1 138.9(5) 2_556 .
V4 O8 V3 124.4(4) . .
V3 O10 V4 149.0(7) . 2_465
V3 O11 Co2 138.4(6) . .
V4 O12 Co2 132.4(5) 2_466 .
O3 V1 O1 108.8(4) . .
O3 V1 O2 110.9(5) . .
O1 V1 O2 108.6(4) . .
O3 V1 O4 106.2(4) . .
O1 V1 O4 108.6(4) . .
O2 V1 O4 113.7(4) . .
O5 V2 O6 108.8(4) . 2_556
O5 V2 O2 110.3(4) . 2_557
O6 V2 O2 110.0(4) 2_556 2_557
O5 V2 O4 108.3(4) . .
O6 V2 O4 107.3(4) 2_556 .
O2 V2 O4 112.0(4) 2_557 .
O9 V3 O11 109.9(4) . .
O9 V3 O10 110.7(5) . .
O11 V3 O10 108.8(4) . .
O9 V3 O8 108.8(4) . .
O11 V3 O8 107.2(4) . .
O10 V3 O8 111.5(4) . .
O7 V4 O12 108.3(4) . 2_466
O7 V4 O10 110.5(5) . 2_465
O12 V4 O10 108.9(4) 2_466 2_465
O7 V4 O8 106.2(4) . .
O12 V4 O8 109.5(4) 2_466 .
O10 V4 O8 113.3(4) 2_465 .
O6 Co1 O6 180.0(4) . 2_556
O6 Co1 O1 86.1(3) . .
O6 Co1 O1 93.9(3) 2_556 .
O6 Co1 O1 93.9(3) . 2_556
O6 Co1 O1 86.1(3) 2_556 2_556
O1 Co1 O1 180.0(3) . 2_556
O6 Co1 N1 90.7(4) . 2_556
O6 Co1 N1 89.3(4) 2_556 2_556
O1 Co1 N1 86.9(4) . 2_556
O1 Co1 N1 93.1(4) 2_556 2_556
O6 Co1 N1 89.3(4) . .
O6 Co1 N1 90.7(4) 2_556 .
O1 Co1 N1 93.1(4) . .
O1 Co1 N1 86.9(4) 2_556 .
N1 Co1 N1 180.00(16) 2_556 .
O11 Co2 O11 180.0(4) 2_466 .
O11 Co2 O12 94.4(3) 2_466 .
O11 Co2 O12 85.6(3) . .
O11 Co2 O12 85.6(3) 2_466 2_466
O11 Co2 O12 94.4(3) . 2_466
O12 Co2 O12 180.0000(10) . 2_466
O11 Co2 N3 89.6(4) 2_466 .
O11 Co2 N3 90.4(4) . .
O12 Co2 N3 85.9(4) . .
O12 Co2 N3 94.1(4) 2_466 .
O11 Co2 N3 90.4(4) 2_466 2_466
O11 Co2 N3 89.6(4) . 2_466
O12 Co2 N3 94.1(4) . 2_466
O12 Co2 N3 85.9(4) 2_466 2_466
N3 Co2 N3 180.00(15) . 2_466

loop_
_geom_bond_atom_site_label_1
_geom_bond_atom_site_label_2
_geom_bond_distance
_geom_bond_site_symmetry_2
N1 C5 1.319(17) .
N1 C1 1.371(17) .
N1 Co1 2.143(9) .
C1 C2 1.408(18) .
C2 C3 1.375(19) .
C3 C4 1.381(18) .
C3 C6 1.493(15) .
C4 C5 1.391(18) .
C6 C7 1.323(18) .
C7 C10 1.483(16) .
N2 C8 1.310(19) .
N2 C12 1.322(18) .
C8 C9 1.367(19) .
C9 C10 1.390(18) .
C10 C11 1.380(19) .
C11 C12 1.382(18) .
N3 C13 1.332(18) .
N3 C17 1.319(18) .
N3 Co2 2.129(9) .
C13 C14 1.370(17) .
C14 C15 1.39(2) .
C15 C16 1.39(2) .
C15 C18 1.474(17) .
C16 C17 1.386(17) .
C18 C19 1.32(2) .
C19 C22 1.473(17) .
N4 C24 1.32(2) .
N4 C20 1.344(19) .
C20 C21 1.375(18) .
C21 C22 1.38(2) .
C22 C23 1.38(2) .
C23 C24 1.396(19) .
O1 V1 1.663(7) .
O1 Co1 2.096(9) .
O2 V1 1.783(8) .
O2 V2 1.789(7) 2_557
O3 V1 1.627(8) .
O4 V2 1.817(9) .
O4 V1 1.825(9) .
O5 V2 1.617(8) .
O6 V2 1.641(7) 2_556
O6 Co1 2.069(8) .
O7 V4 1.602(9) .
O8 V4 1.814(8) .
O8 V3 1.826(8) .
O9 V3 1.615(9) .
O10 V3 1.775(8) .
O10 V4 1.783(8) 2_465
O11 V3 1.664(8) .
O11 Co2 2.053(9) .
O12 V4 1.647(7) 2_466
O12 Co2 2.096(8) .
V2 O6 1.641(7) 2_556
V2 O2 1.789(7) 2_557
V4 O12 1.647(7) 2_466
V4 O10 1.783(8) 2_465
Co1 O6 2.069(8) 2_556
Co1 O1 2.096(9) 2_556
Co1 N1 2.143(9) 2_556
Co2 O11 2.053(9) 2_466
Co2 O12 2.096(8) 2_466
Co2 N3 2.129(9) 2_466
